data_1502950
loop_
_publ_author_name
'Su, Yong-Sheng'
'Chen, Chuan-Feng'

_publ_section_title
;
 Novel anthracene-based cylindrical macrotricyclic polyether: powerful
 host for bispyridinium dications.
;
_journal_issue 8
_journal_name_full 'Organic letters'
_journal_page_first 1888
_journal_page_last 1891
_journal_paper_doi 10.1021/ol100589u
_journal_volume 12
_journal_year 2010
_chemical_formula_moiety 'C64 H84 O20, C14 H16 N2, 2(F6 P), 3(C2 H3 N), C H Cl3, H2 O'
_chemical_formula_sum 'C85 H112 Cl3 F12 N5 O21 P2'
_chemical_formula_weight 1936.09
_chemical_name_systematic
; 
 ? 
;
_space_group_IT_number 1
_symmetry_cell_setting triclinic
_symmetry_space_group_name_Hall 'P 1'
_symmetry_space_group_name_H-M 'P 1'
_atom_sites_solution_hydrogens geom
_atom_sites_solution_primary direct
_atom_sites_solution_secondary difmap
_audit_creation_method SHELXL-97
_cell_angle_alpha 97.683(11)
_cell_angle_beta 97.630(11)
_cell_angle_gamma 111.007(7)
_cell_formula_units_Z 1
_cell_length_a 10.5785(15)
_cell_length_b 12.5308(17)
_cell_length_c 20.433(4)
_cell_measurement_reflns_used 867
_cell_measurement_temperature 173(2)
_cell_measurement_theta_max 27.48
_cell_measurement_theta_min 2.17
_cell_volume 2457.6(7)
_computing_cell_refinement 'CrystalClear (Rigaku Inc., 2008)'
_computing_data_collection 'CrystalClear (Rigaku Inc., 2008)'
_computing_data_reduction 'CrystalClear (Rigaku Inc., 2008)'
_computing_molecular_graphics 'XP in Siemens SHELXTL (Sheldrick, 1994)'
_computing_publication_material 'SHELX97 (Sheldrick, 1997)'
_computing_structure_refinement 'SHELXL-97 (Sheldrick, 1997)'
_computing_structure_solution 'SHELXS-97 (Sheldrick, 1990)'
_diffrn_ambient_temperature 173(2)
_diffrn_measured_fraction_theta_full 0.998
_diffrn_measured_fraction_theta_max 0.998
_diffrn_measurement_device_type 'Saturn724+ CCD'
_diffrn_measurement_method '\w scans at fixed \c = 45\%'
_diffrn_radiation_monochromator graphite
_diffrn_radiation_source 'sealed tube'
_diffrn_radiation_type MoK\a
_diffrn_radiation_wavelength 0.71073
_diffrn_reflns_av_R_equivalents 0.0433
_diffrn_reflns_av_sigmaI/netI 0.0773
_diffrn_reflns_limit_h_max 12
_diffrn_reflns_limit_h_min -12
_diffrn_reflns_limit_k_max 14
_diffrn_reflns_limit_k_min -14
_diffrn_reflns_limit_l_max 24
_diffrn_reflns_limit_l_min -24
_diffrn_reflns_number 27705
_diffrn_reflns_theta_full 25.00
_diffrn_reflns_theta_max 25.00
_diffrn_reflns_theta_min 1.03
_exptl_absorpt_coefficient_mu 0.216
_exptl_absorpt_correction_T_max 0.9893
_exptl_absorpt_correction_T_min 0.9441
_exptl_absorpt_correction_type numerical
_exptl_absorpt_process_details 'CrystalClear (Rigaku Inc., 2008)'
_exptl_crystal_colour brown
_exptl_crystal_density_diffrn 1.308
_exptl_crystal_density_method 'not measured'
_exptl_crystal_description plqte
_exptl_crystal_F_000 1014
_exptl_crystal_size_max 0.27
_exptl_crystal_size_mid 0.18
_exptl_crystal_size_min 0.05
_refine_diff_density_max 0.790
_refine_diff_density_min -0.346
_refine_diff_density_rms 0.082
_refine_ls_abs_structure_details 'Flack H D (1983), Acta Cryst. A39, 876-881'
_refine_ls_abs_structure_Flack 0.31(9)
_refine_ls_extinction_method none
_refine_ls_goodness_of_fit_ref 1.242
_refine_ls_hydrogen_treatment constr
_refine_ls_matrix_type full
_refine_ls_number_parameters 1162
_refine_ls_number_reflns 16254
_refine_ls_number_restraints 3
_refine_ls_restrained_S_all 1.242
_refine_ls_R_factor_all 0.1061
_refine_ls_R_factor_gt 0.0885
_refine_ls_shift/su_max 0.001
_refine_ls_shift/su_mean 0.000
_refine_ls_structure_factor_coef Fsqd
_refine_ls_weighting_details 'calc w=1/[\s^2^(Fo^2^)+(0.1000P)^2^+0.0000P] where P=(Fo^2^+2Fc^2^)/3'
_refine_ls_weighting_scheme calc
_refine_ls_wR_factor_gt 0.2157
_refine_ls_wR_factor_ref 0.2293
_reflns_number_gt 12761
_reflns_number_total 16254
_reflns_threshold_expression >2sigma(I)
_cod_data_source_file ol100589u_si_003.cif
_cod_data_source_block a
_cod_original_cell_volume 2457.5(6)
_cod_original_sg_symbol_H-M P1
_cod_database_code 1502950

loop_
_symmetry_equiv_pos_as_xyz
'x, y, z'

loop_
_atom_site_label
_atom_site_type_symbol
_atom_site_fract_x
_atom_site_fract_y
_atom_site_fract_z
_atom_site_U_iso_or_equiv
_atom_site_adp_type
_atom_site_occupancy
_atom_site_symmetry_multiplicity
_atom_site_calc_flag
_atom_site_refinement_flags
Cl1 Cl -0.1459(3) 0.1992(2) 0.63452(14) 0.0934(8) Uani 1 1 d .
Cl2 Cl -0.3838(3) 0.2419(3) 0.66685(13) 0.0994(9) Uani 1 1 d .
Cl3 Cl -0.2621(3) 0.3306(2) 0.55635(14) 0.0844(7) Uani 1 1 d .
P1 P 0.13865(18) -0.00003(15) 0.67390(9) 0.0429(4) Uani 1 1 d .
P2 P 0.73583(19) 0.04200(15) 0.15967(9) 0.0452(4) Uani 1 1 d .
F1 F 0.1751(7) -0.1030(5) 0.6934(4) 0.115(2) Uani 1 1 d .
F2 F 0.1016(6) 0.1065(4) 0.6578(3) 0.0883(16) Uani 1 1 d .
F3 F 0.1127(5) -0.0502(5) 0.5956(2) 0.0946(18) Uani 1 1 d .
F4 F 0.1654(5) 0.0526(5) 0.7524(2) 0.0808(15) Uani 1 1 d .
F5 F 0.2969(5) 0.0716(5) 0.6744(2) 0.0820(15) Uani 1 1 d .
F6 F -0.0181(5) -0.0695(6) 0.6735(3) 0.106(2) Uani 1 1 d .
F7 F 0.5918(5) 0.0133(6) 0.1142(3) 0.112(2) Uani 1 1 d .
F8 F 0.8827(6) 0.0658(7) 0.2011(3) 0.127(3) Uani 1 1 d .
F9 F 0.7055(7) 0.1147(4) 0.2186(3) 0.112(2) Uani 1 1 d .
F10 F 0.8046(6) 0.1551(4) 0.1295(3) 0.0995(19) Uani 1 1 d .
F11 F 0.7660(7) -0.0325(5) 0.0983(3) 0.104(2) Uani 1 1 d .
F12 F 0.6659(5) -0.0738(4) 0.1872(2) 0.0706(13) Uani 1 1 d .
O1 O 0.0552(4) 0.4651(4) 0.34651(18) 0.0367(10) Uani 1 1 d .
O2 O 0.0401(5) 0.2927(4) 0.4214(2) 0.0456(11) Uani 1 1 d .
O3 O 0.1992(5) 0.1867(4) 0.4837(2) 0.0526(12) Uani 1 1 d .
O4 O 0.4222(5) 0.1832(4) 0.4245(2) 0.0470(11) Uani 1 1 d .
O5 O 0.6066(5) 0.3029(4) 0.3480(2) 0.0437(11) Uani 1 1 d .
O6 O 0.0555(4) 0.6420(4) -0.10544(19) 0.0381(10) Uani 1 1 d .
O7 O -0.0298(4) 0.5294(4) -0.2518(2) 0.0432(10) Uani 1 1 d .
O8 O 0.2517(5) 0.5773(4) -0.2818(2) 0.0460(11) Uani 1 1 d .
O9 O 0.3562(4) 0.4170(3) -0.2193(2) 0.0370(9) Uani 1 1 d .
O10 O 0.5900(4) 0.4814(3) -0.10473(19) 0.0353(9) Uani 1 1 d .
O11 O 0.2439(4) 0.8449(3) -0.0575(2) 0.0379(10) Uani 1 1 d .
O12 O 0.4416(4) 0.9732(4) -0.1304(2) 0.0396(10) Uani 1 1 d .
O13 O 0.6614(5) 0.9705(4) -0.1969(2) 0.0450(11) Uani 1 1 d .
O14 O 0.8088(4) 0.8594(3) -0.1312(2) 0.0396(10) Uani 1 1 d .
O15 O 0.7742(4) 0.6867(3) -0.0559(2) 0.0373(10) Uani 1 1 d .
O16 O 0.2152(4) 0.6805(4) 0.39840(19) 0.0396(10) Uani 1 1 d .
O17 O 0.3914(5) 0.7467(4) 0.5231(2) 0.0443(11) Uani 1 1 d .
O18 O 0.6040(4) 0.6958(4) 0.6017(2) 0.0441(11) Uani 1 1 d .
O19 O 0.7735(4) 0.6207(4) 0.5280(2) 0.0439(11) Uani 1 1 d .
O20 O 0.7698(4) 0.5123(4) 0.3991(2) 0.0422(10) Uani 1 1 d .
N1 N 0.4432(5) 0.6732(5) -0.0676(3) 0.0451(13) Uani 1 1 d .
N2 N 0.4403(8) 0.5211(8) 0.3711(3) 0.071(2) Uani 1 1 d .
C1 C 0.0952(6) 0.5321(5) 0.3004(3) 0.0363(14) Uani 1 1 d .
C2 C 0.0599(6) 0.5001(5) 0.2324(3) 0.0343(13) Uani 1 1 d .
H2A H 0.0023 0.4212 0.2134 0.041 Uiso 1 1 calc R
C3 C 0.1029(6) 0.5758(6) 0.1890(3) 0.0377(14) Uani 1 1 d .
C4 C 0.0602(6) 0.5414(5) 0.1167(3) 0.0345(14) Uani 1 1 d .
C5 C 0.1039(6) 0.6188(5) 0.0743(3) 0.0306(13) Uani 1 1 d .
C6 C 0.0559(6) 0.5863(5) 0.0039(3) 0.0329(13) Uani 1 1 d .
H6A H -0.0089 0.5095 -0.0150 0.039 Uiso 1 1 calc R
C7 C 0.1008(6) 0.6631(5) -0.0378(3) 0.0309(13) Uani 1 1 d .
C8 C 0.2013(6) 0.7778(5) -0.0095(3) 0.0299(12) Uani 1 1 d .
C9 C 0.2456(5) 0.8146(5) 0.0567(3) 0.0314(13) Uani 1 1 d .
H9A H 0.3111 0.8918 0.0739 0.038 Uiso 1 1 calc R
C10 C 0.1952(6) 0.7386(5) 0.1031(3) 0.0314(13) Uani 1 1 d .
C11 C 0.2381(6) 0.7759(5) 0.1732(3) 0.0305(13) Uani 1 1 d .
C12 C 0.1900(6) 0.6951(5) 0.2160(3) 0.0351(14) Uani 1 1 d .
C13 C 0.2289(6) 0.7284(5) 0.2879(3) 0.0339(13) Uani 1 1 d .
H13A H 0.2896 0.8062 0.3075 0.041 Uiso 1 1 calc R
C14 C 0.1831(6) 0.6542(5) 0.3278(3) 0.0356(14) Uani 1 1 d .
C15 C -0.0307(7) 0.4122(6) 0.0854(3) 0.0472(16) Uani 1 1 d .
H15A H -0.0960 0.4082 0.0455 0.071 Uiso 1 1 calc R
H15B H -0.0817 0.3755 0.1184 0.071 Uiso 1 1 calc R
H15C H 0.0282 0.3711 0.0724 0.071 Uiso 1 1 calc R
C16 C 0.3301(7) 0.9004(6) 0.2046(3) 0.0463(17) Uani 1 1 d .
H16A H 0.3596 0.9436 0.1691 0.069 Uiso 1 1 calc R
H16B H 0.4113 0.9020 0.2347 0.069 Uiso 1 1 calc R
H16C H 0.2791 0.9365 0.2304 0.069 Uiso 1 1 calc R
C17 C -0.0329(6) 0.3470(6) 0.3188(3) 0.0392(14) Uani 1 1 d .
H17A H 0.0172 0.3061 0.2948 0.047 Uiso 1 1 calc R
H17B H -0.1142 0.3430 0.2867 0.047 Uiso 1 1 calc R
C18 C -0.0778(7) 0.2919(5) 0.3790(3) 0.0394(14) Uani 1 1 d .
H18A H -0.1222 0.3367 0.4044 0.047 Uiso 1 1 calc R
H18B H -0.1455 0.2109 0.3628 0.047 Uiso 1 1 calc R
C19 C 0.0065(9) 0.2352(7) 0.4761(4) 0.063(2) Uani 1 1 d .
H19A H -0.0515 0.1517 0.4588 0.076 Uiso 1 1 calc R
H19B H -0.0461 0.2704 0.5022 0.076 Uiso 1 1 calc R
C20 C 0.1352(8) 0.2474(8) 0.5194(4) 0.059(2) Uani 1 1 d .
H20A H 0.1968 0.3308 0.5334 0.071 Uiso 1 1 calc R
H20B H 0.1148 0.2158 0.5604 0.071 Uiso 1 1 calc R
C21 C 0.3276(7) 0.1965(6) 0.5211(3) 0.0486(16) Uani 1 1 d .
H21A H 0.3135 0.1658 0.5629 0.058 Uiso 1 1 calc R
H21B H 0.3917 0.2793 0.5336 0.058 Uiso 1 1 calc R
C22 C 0.3854(8) 0.1294(7) 0.4792(4) 0.0534(18) Uani 1 1 d .
H22A H 0.4679 0.1253 0.5062 0.064 Uiso 1 1 calc R
H22B H 0.3165 0.0490 0.4623 0.064 Uiso 1 1 calc R
C23 C 0.4934(8) 0.1304(5) 0.3856(3) 0.0472(17) Uani 1 1 d .
H23A H 0.4399 0.0453 0.3725 0.057 Uiso 1 1 calc R
H23B H 0.5845 0.1435 0.4127 0.057 Uiso 1 1 calc R
C24 C 0.5127(8) 0.1821(5) 0.3238(3) 0.0483(17) Uani 1 1 d .
H24A H 0.5528 0.1404 0.2935 0.058 Uiso 1 1 calc R
H24B H 0.4233 0.1776 0.2991 0.058 Uiso 1 1 calc R
C25 C -0.0588(6) 0.5301(5) -0.1341(3) 0.0367(14) Uani 1 1 d .
H25A H -0.1310 0.5159 -0.1064 0.044 Uiso 1 1 calc R
H25B H -0.0254 0.4656 -0.1357 0.044 Uiso 1 1 calc R
C26 C -0.1165(7) 0.5378(6) -0.2051(3) 0.0481(17) Uani 1 1 d .
H26A H -0.2087 0.4743 -0.2212 0.058 Uiso 1 1 calc R
H26B H -0.1286 0.6129 -0.2035 0.058 Uiso 1 1 calc R
C27 C 0.0707(7) 0.6404(6) -0.2524(3) 0.0445(15) Uani 1 1 d .
H27A H 0.1276 0.6756 -0.2066 0.053 Uiso 1 1 calc R
H27B H 0.0241 0.6924 -0.2654 0.053 Uiso 1 1 calc R
C28 C 0.1616(7) 0.6293(6) -0.3011(3) 0.0498(17) Uani 1 1 d .
H28A H 0.1022 0.5836 -0.3449 0.060 Uiso 1 1 calc R
H28B H 0.2160 0.7081 -0.3081 0.060 Uiso 1 1 calc R
C29 C 0.1974(7) 0.4537(6) -0.3018(3) 0.0460(16) Uani 1 1 d .
H29A H 0.1533 0.4313 -0.3501 0.055 Uiso 1 1 calc R
H29B H 0.1261 0.4187 -0.2757 0.055 Uiso 1 1 calc R
C30 C 0.3101(7) 0.4081(6) -0.2905(3) 0.0451(16) Uani 1 1 d .
H30A H 0.2757 0.3256 -0.3137 0.054 Uiso 1 1 calc R
H30B H 0.3889 0.4533 -0.3098 0.054 Uiso 1 1 calc R
C31 C 0.4529(6) 0.3634(5) -0.2105(3) 0.0387(14) Uani 1 1 d .
H31A H 0.5350 0.4050 -0.2288 0.046 Uiso 1 1 calc R
H31B H 0.4111 0.2816 -0.2352 0.046 Uiso 1 1 calc R
C32 C 0.4958(6) 0.3666(5) -0.1362(3) 0.0367(14) Uani 1 1 d .
H32A H 0.4136 0.3447 -0.1150 0.044 Uiso 1 1 calc R
H32B H 0.5403 0.3102 -0.1305 0.044 Uiso 1 1 calc R
C33 C 0.3346(7) 0.9625(5) -0.0333(3) 0.0388(14) Uani 1 1 d .
H33A H 0.4225 0.9662 -0.0073 0.047 Uiso 1 1 calc R
H33B H 0.2927 1.0030 -0.0033 0.047 Uiso 1 1 calc R
C34 C 0.3618(7) 1.0214(6) -0.0938(3) 0.0440(16) Uani 1 1 d .
H34A H 0.2732 1.0081 -0.1233 0.053 Uiso 1 1 calc R
H34B H 0.4127 1.1065 -0.0783 0.053 Uiso 1 1 calc R
C35 C 0.4688(7) 1.0251(6) -0.1874(3) 0.0424(15) Uani 1 1 d .
H35A H 0.5339 1.1074 -0.1727 0.051 Uiso 1 1 calc R
H35B H 0.3820 1.0237 -0.2134 0.051 Uiso 1 1 calc R
C36 C 0.5294(7) 0.9588(7) -0.2303(3) 0.0482(17) Uani 1 1 d .
H36A H 0.4674 0.8754 -0.2415 0.058 Uiso 1 1 calc R
H36B H 0.5378 0.9879 -0.2729 0.058 Uiso 1 1 calc R
C37 C 0.7206(8) 0.8998(7) -0.2319(3) 0.0526(18) Uani 1 1 d .
H37A H 0.7444 0.9280 -0.2734 0.063 Uiso 1 1 calc R
H37B H 0.6530 0.8182 -0.2450 0.063 Uiso 1 1 calc R
C38 C 0.8459(8) 0.9048(7) -0.1881(4) 0.0544(19) Uani 1 1 d .
H38A H 0.8897 0.8588 -0.2128 0.065 Uiso 1 1 calc R
H38B H 0.9129 0.9865 -0.1742 0.065 Uiso 1 1 calc R
C39 C 0.9221(6) 0.8553(6) -0.0880(3) 0.0429(15) Uani 1 1 d .
H39A H 0.9928 0.9351 -0.0712 0.051 Uiso 1 1 calc R
H39B H 0.9644 0.8081 -0.1129 0.051 Uiso 1 1 calc R
C40 C 0.8740(7) 0.8033(5) -0.0309(3) 0.0382(14) Uani 1 1 d .
H40A H 0.9532 0.8019 0.0003 0.046 Uiso 1 1 calc R
H40B H 0.8318 0.8506 -0.0059 0.046 Uiso 1 1 calc R
C41 C 0.2994(7) 0.7997(5) 0.4269(3) 0.0434(16) Uani 1 1 d .
H41A H 0.2544 0.8507 0.4106 0.052 Uiso 1 1 calc R
H41B H 0.3900 0.8207 0.4130 0.052 Uiso 1 1 calc R
C42 C 0.3191(7) 0.8164(5) 0.5008(3) 0.0426(15) Uani 1 1 d .
H42A H 0.3729 0.8996 0.5212 0.051 Uiso 1 1 calc R
H42B H 0.2284 0.7928 0.5148 0.051 Uiso 1 1 calc R
C43 C 0.4263(7) 0.7670(6) 0.5951(3) 0.0457(16) Uani 1 1 d .
H43A H 0.3449 0.7656 0.6145 0.055 Uiso 1 1 calc R
H43B H 0.5012 0.8447 0.6123 0.055 Uiso 1 1 calc R
C44 C 0.4727(7) 0.6742(6) 0.6162(3) 0.0473(17) Uani 1 1 d .
H44A H 0.4759 0.6762 0.6650 0.057 Uiso 1 1 calc R
H44B H 0.4074 0.5962 0.5914 0.057 Uiso 1 1 calc R
C45 C 0.6582(8) 0.6124(6) 0.6198(3) 0.0516(18) Uani 1 1 d .
H45A H 0.5940 0.5328 0.5969 0.062 Uiso 1 1 calc R
H45B H 0.6694 0.6160 0.6690 0.062 Uiso 1 1 calc R
C46 C 0.7947(7) 0.6394(6) 0.5992(3) 0.0468(17) Uani 1 1 d .
H46A H 0.8559 0.7215 0.6186 0.056 Uiso 1 1 calc R
H46B H 0.8394 0.5885 0.6159 0.056 Uiso 1 1 calc R
C47 C 0.8971(7) 0.6339(7) 0.5036(3) 0.0515(18) Uani 1 1 d .
H47A H 0.9296 0.5725 0.5147 0.062 Uiso 1 1 calc R
H47B H 0.9700 0.7107 0.5254 0.062 Uiso 1 1 calc R
C48 C 0.8701(6) 0.6251(6) 0.4289(3) 0.0390(14) Uani 1 1 d .
H48A H 0.8357 0.6855 0.4175 0.047 Uiso 1 1 calc R
H48B H 0.9565 0.6375 0.4118 0.047 Uiso 1 1 calc R
C49 C 0.6405(6) 0.3676(5) 0.3016(3) 0.0359(14) Uani 1 1 d .
C50 C 0.6003(6) 0.3351(5) 0.2333(3) 0.0368(14) Uani 1 1 d .
H50A H 0.5421 0.2561 0.2148 0.044 Uiso 1 1 calc R
C51 C 0.6402(5) 0.4124(5) 0.1883(3) 0.0292(12) Uani 1 1 d .
C52 C 0.5951(6) 0.3762(5) 0.1183(3) 0.0372(14) Uani 1 1 d .
C53 C 0.6433(6) 0.4579(5) 0.0759(3) 0.0336(13) Uani 1 1 d .
C54 C 0.5949(6) 0.4263(5) 0.0038(3) 0.0347(14) Uani 1 1 d .
H54A H 0.5322 0.3489 -0.0153 0.042 Uiso 1 1 calc R
C55 C 0.6354(5) 0.5026(5) -0.0374(3) 0.0280(12) Uani 1 1 d .
C56 C 0.7372(6) 0.6183(5) -0.0085(3) 0.0329(13) Uani 1 1 d .
C57 C 0.7798(6) 0.6537(5) 0.0590(3) 0.0326(13) Uani 1 1 d .
H57A H 0.8419 0.7318 0.0769 0.039 Uiso 1 1 calc R
C58 C 0.7328(6) 0.5750(5) 0.1049(3) 0.0292(12) Uani 1 1 d .
C59 C 0.7795(6) 0.6141(5) 0.1746(3) 0.0324(13) Uani 1 1 d .
C60 C 0.7336(6) 0.5312(5) 0.2177(3) 0.0342(14) Uani 1 1 d .
C61 C 0.7765(7) 0.5645(5) 0.2891(3) 0.0389(15) Uani 1 1 d .
H61A H 0.8383 0.6420 0.3086 0.047 Uiso 1 1 calc R
C62 C 0.7310(6) 0.4883(5) 0.3291(3) 0.0317(13) Uani 1 1 d .
C63 C 0.5019(8) 0.2518(6) 0.0872(3) 0.0504(18) Uani 1 1 d .
H63A H 0.5369 0.2241 0.0491 0.076 Uiso 1 1 calc R
H63B H 0.4083 0.2477 0.0714 0.076 Uiso 1 1 calc R
H63C H 0.4999 0.2028 0.1209 0.076 Uiso 1 1 calc R
C64 C 0.8768(7) 0.7376(5) 0.2034(3) 0.0452(16) Uani 1 1 d .
H64A H 0.8872 0.7830 0.1676 0.068 Uiso 1 1 calc R
H64B H 0.9670 0.7386 0.2231 0.068 Uiso 1 1 calc R
H64C H 0.8397 0.7718 0.2384 0.068 Uiso 1 1 calc R
C65 C 0.4145(7) 0.6031(6) 0.0564(4) 0.0450(16) Uani 1 1 d .
C66 C 0.3441(7) 0.5294(6) -0.0042(4) 0.0521(18) Uani 1 1 d .
H66A H 0.2834 0.4525 -0.0035 0.063 Uiso 1 1 calc R
C67 C 0.3572(6) 0.5616(6) -0.0661(4) 0.0437(16) Uani 1 1 d .
H67A H 0.3076 0.5075 -0.1067 0.052 Uiso 1 1 calc R
C68 C 0.5120(7) 0.7479(6) -0.0089(4) 0.058(2) Uani 1 1 d .
H68A H 0.5710 0.8249 -0.0103 0.069 Uiso 1 1 calc R
C69 C 0.5004(7) 0.7171(6) 0.0538(4) 0.0554(19) Uani 1 1 d .
H69A H 0.5498 0.7723 0.0941 0.067 Uiso 1 1 calc R
C70 C 0.4647(8) 0.7070(6) -0.1318(4) 0.058(2) Uani 1 1 d .
H70A H 0.4650 0.7856 -0.1306 0.087 Uiso 1 1 calc R
H70B H 0.3900 0.6519 -0.1678 0.087 Uiso 1 1 calc R
H70C H 0.5534 0.7063 -0.1404 0.087 Uiso 1 1 calc R
C71 C 0.4033(7) 0.5682(7) 0.1185(4) 0.061(2) Uani 1 1 d .
H71A H 0.3444 0.4896 0.1163 0.073 Uiso 1 1 calc R
C72 C 0.4656(7) 0.6322(7) 0.1816(4) 0.060(2) Uani 1 1 d .
H72A H 0.5239 0.7115 0.1854 0.071 Uiso 1 1 calc R
C73 C 0.4487(8) 0.5858(9) 0.2462(3) 0.062(2) Uani 1 1 d .
C74 C 0.5187(10) 0.6693(9) 0.3112(5) 0.075(3) Uani 1 1 d .
H74A H 0.5714 0.7494 0.3130 0.089 Uiso 1 1 calc R
C75 C 0.5028(8) 0.6243(8) 0.3670(3) 0.0525(19) Uani 1 1 d .
H75A H 0.5445 0.6780 0.4085 0.063 Uiso 1 1 calc R
C76 C 0.3733(8) 0.4474(9) 0.3136(4) 0.069(2) Uani 1 1 d .
H76A H 0.3172 0.3698 0.3157 0.083 Uiso 1 1 calc R
C77 C 0.3797(8) 0.4759(7) 0.2510(4) 0.0572(19) Uani 1 1 d .
H77A H 0.3351 0.4176 0.2115 0.069 Uiso 1 1 calc R
C78 C 0.4324(14) 0.4764(11) 0.4339(4) 0.104(4) Uani 1 1 d .
H78A H 0.5032 0.5339 0.4706 0.156 Uiso 1 1 calc R
H78B H 0.4477 0.4034 0.4285 0.156 Uiso 1 1 calc R
H78C H 0.3409 0.4622 0.4447 0.156 Uiso 1 1 calc R
C79 C -0.2281(8) 0.2962(8) 0.6368(5) 0.079(3) Uani 1 1 d .
H79A H -0.1653 0.3699 0.6685 0.094 Uiso 1 1 calc R
C85 C 0.7838(8) 1.2028(7) -0.0682(4) 0.0524(18) Uani 1 1 d .
N5 N 0.7863(8) 1.2747(6) -0.0965(4) 0.079(2) Uani 1 1 d .
C84 C 0.7723(9) 1.1063(7) -0.0371(4) 0.066(2) Uani 1 1 d .
H84A H 0.7146 1.1040 -0.0031 0.100 Uiso 1 1 calc R
H84B H 0.8643 1.1139 -0.0154 0.100 Uiso 1 1 calc R
H84C H 0.7299 1.0342 -0.0711 0.100 Uiso 1 1 calc R
C83 C 0.0182(13) -0.0469(10) 0.3651(5) 0.092(3) Uani 1 1 d .
C80 C -0.1932(10) -0.0862(7) 0.5251(5) 0.077(3) Uani 1 1 d .
H80A H -0.0996 -0.0734 0.5178 0.115 Uiso 1 1 calc R
H80B H -0.2367 -0.1650 0.5338 0.115 Uiso 1 1 calc R
H80C H -0.1888 -0.0289 0.5639 0.115 Uiso 1 1 calc R
C82 C 0.0656(14) 0.0506(10) 0.3297(5) 0.115(5) Uani 1 1 d .
H82A H -0.0138 0.0543 0.3009 0.173 Uiso 1 1 calc R
H82B H 0.1301 0.0388 0.3020 0.173 Uiso 1 1 calc R
H82C H 0.1123 0.1238 0.3627 0.173 Uiso 1 1 calc R
C81 C -0.2747(9) -0.0733(8) 0.4652(7) 0.095(4) Uani 1 1 d .
N4 N -0.022(2) -0.1157(9) 0.3908(7) 0.221(10) Uani 1 1 d .
N3 N -0.3364(11) -0.0643(9) 0.4185(7) 0.147(5) Uani 1 1 d .
O1W O 0.1608(7) 0.5206(5) 0.5125(3) 0.0851(18) Uani 1 1 d .
H1WA H 0.1263 0.4555 0.4864 0.102 Uiso 1 1 d R
H1WB H 0.2262 0.5848 0.5153 0.102 Uiso 1 1 d R

loop_
_atom_site_aniso_label
_atom_site_aniso_U_11
_atom_site_aniso_U_22
_atom_site_aniso_U_33
_atom_site_aniso_U_23
_atom_site_aniso_U_13
_atom_site_aniso_U_12
Cl1 0.102(2) 0.0898(18) 0.1031(19) 0.0130(15) 0.0345(16) 0.0512(16)
Cl2 0.0668(15) 0.143(3) 0.0802(16) 0.0005(16) 0.0274(13) 0.0330(16)
Cl3 0.0773(15) 0.0743(15) 0.0987(18) 0.0097(13) 0.0257(13) 0.0252(12)
P1 0.0425(9) 0.0416(9) 0.0404(9) 0.0100(7) 0.0028(7) 0.0126(7)
P2 0.0448(10) 0.0405(9) 0.0440(9) 0.0027(8) 0.0063(7) 0.0117(8)
F1 0.143(6) 0.061(3) 0.155(6) 0.045(4) 0.011(5) 0.053(4)
F2 0.103(4) 0.075(3) 0.089(4) 0.025(3) -0.006(3) 0.042(3)
F3 0.075(3) 0.138(5) 0.058(3) -0.019(3) -0.003(3) 0.044(3)
F4 0.081(3) 0.126(4) 0.044(2) 0.007(3) 0.008(2) 0.055(3)
F5 0.048(3) 0.111(4) 0.071(3) 0.027(3) 0.013(2) 0.008(3)
F6 0.058(3) 0.139(5) 0.083(4) 0.038(4) 0.002(3) -0.010(3)
F7 0.056(3) 0.132(5) 0.135(5) 0.067(4) -0.011(3) 0.017(3)
F8 0.065(4) 0.172(7) 0.129(5) 0.054(5) -0.012(4) 0.029(4)
F9 0.151(6) 0.053(3) 0.121(5) -0.012(3) 0.086(4) 0.016(3)
F10 0.128(5) 0.052(3) 0.084(4) 0.013(3) 0.030(3) -0.010(3)
F11 0.133(5) 0.084(4) 0.082(4) -0.011(3) 0.057(4) 0.022(3)
F12 0.091(4) 0.052(3) 0.070(3) 0.024(2) 0.021(3) 0.024(2)
O1 0.047(3) 0.036(2) 0.021(2) 0.0004(18) 0.0017(18) 0.0121(19)
O2 0.049(3) 0.051(3) 0.041(2) 0.013(2) 0.008(2) 0.022(2)
O3 0.060(3) 0.066(3) 0.044(3) 0.015(2) 0.013(2) 0.035(3)
O4 0.065(3) 0.045(3) 0.038(2) 0.018(2) 0.014(2) 0.026(2)
O5 0.051(3) 0.031(2) 0.036(2) 0.008(2) 0.003(2) 0.002(2)
O6 0.046(3) 0.046(3) 0.027(2) 0.0109(19) 0.0087(18) 0.021(2)
O7 0.044(2) 0.043(2) 0.034(2) -0.0058(19) 0.0115(19) 0.011(2)
O8 0.041(3) 0.040(2) 0.055(3) 0.011(2) 0.007(2) 0.014(2)
O9 0.040(2) 0.037(2) 0.033(2) 0.0064(18) 0.0014(18) 0.0156(19)
O10 0.041(2) 0.032(2) 0.032(2) 0.0089(18) 0.0043(18) 0.0122(18)
O11 0.029(2) 0.031(2) 0.044(2) 0.0049(19) 0.0017(18) 0.0035(17)
O12 0.050(3) 0.041(2) 0.036(2) 0.012(2) 0.011(2) 0.024(2)
O13 0.051(3) 0.045(3) 0.039(2) 0.004(2) 0.006(2) 0.021(2)
O14 0.031(2) 0.033(2) 0.054(3) 0.016(2) 0.0095(19) 0.0079(18)
O15 0.039(2) 0.026(2) 0.042(2) 0.0108(19) 0.0051(19) 0.0067(18)
O16 0.040(2) 0.040(2) 0.030(2) 0.0043(19) -0.0023(18) 0.0088(19)
O17 0.053(3) 0.049(3) 0.031(2) 0.010(2) 0.004(2) 0.020(2)
O18 0.041(3) 0.052(3) 0.037(2) 0.011(2) 0.0101(19) 0.013(2)
O19 0.035(2) 0.057(3) 0.029(2) 0.002(2) -0.0065(18) 0.011(2)
O20 0.039(2) 0.034(2) 0.043(3) -0.003(2) -0.0010(19) 0.0080(19)
N1 0.036(3) 0.043(3) 0.061(4) 0.009(3) 0.002(3) 0.023(3)
N2 0.076(5) 0.094(6) 0.055(4) 0.020(4) 0.013(4) 0.042(5)
C1 0.028(3) 0.043(4) 0.039(3) 0.007(3) 0.002(3) 0.016(3)
C2 0.033(3) 0.043(3) 0.037(3) 0.010(3) 0.008(3) 0.025(3)
C3 0.022(3) 0.049(4) 0.046(4) 0.012(3) 0.006(3) 0.017(3)
C4 0.024(3) 0.027(3) 0.046(4) 0.004(3) 0.001(3) 0.005(2)
C5 0.025(3) 0.037(3) 0.032(3) 0.006(3) 0.007(2) 0.014(3)
C6 0.026(3) 0.029(3) 0.037(3) 0.005(3) 0.005(2) 0.005(2)
C7 0.027(3) 0.040(3) 0.031(3) 0.006(3) 0.003(2) 0.020(3)
C8 0.033(3) 0.028(3) 0.032(3) 0.007(3) 0.012(3) 0.014(2)
C9 0.020(3) 0.030(3) 0.039(3) 0.004(3) 0.012(2) 0.002(2)
C10 0.030(3) 0.031(3) 0.030(3) 0.003(3) -0.002(2) 0.012(3)
C11 0.026(3) 0.036(3) 0.034(3) 0.012(3) 0.014(2) 0.013(2)
C12 0.034(3) 0.033(3) 0.035(3) 0.000(3) 0.011(3) 0.009(3)
C13 0.032(3) 0.036(3) 0.028(3) -0.002(3) 0.004(2) 0.010(3)
C14 0.035(3) 0.042(4) 0.032(3) 0.003(3) 0.004(3) 0.020(3)
C15 0.037(4) 0.044(4) 0.047(4) 0.005(3) -0.004(3) 0.005(3)
C16 0.043(4) 0.050(4) 0.031(3) 0.004(3) 0.003(3) 0.004(3)
C17 0.029(3) 0.046(4) 0.039(3) 0.012(3) 0.005(3) 0.010(3)
C18 0.046(4) 0.030(3) 0.046(4) 0.008(3) 0.014(3) 0.017(3)
C19 0.080(6) 0.066(5) 0.053(5) 0.025(4) 0.033(4) 0.028(4)
C20 0.055(5) 0.087(6) 0.049(4) 0.030(4) 0.021(4) 0.031(4)
C21 0.050(4) 0.052(4) 0.046(4) 0.013(3) 0.007(3) 0.022(3)
C22 0.063(5) 0.063(5) 0.050(4) 0.027(4) 0.011(4) 0.037(4)
C23 0.059(4) 0.027(3) 0.053(4) 0.015(3) 0.009(3) 0.011(3)
C24 0.059(4) 0.030(3) 0.044(4) 0.000(3) 0.000(3) 0.009(3)
C25 0.025(3) 0.029(3) 0.045(4) -0.004(3) 0.003(3) 0.003(2)
C26 0.038(4) 0.046(4) 0.042(4) -0.012(3) -0.004(3) 0.005(3)
C27 0.041(4) 0.048(4) 0.046(4) 0.007(3) 0.001(3) 0.023(3)
C28 0.057(4) 0.054(4) 0.043(4) 0.017(3) 0.004(3) 0.028(4)
C29 0.040(4) 0.053(4) 0.045(4) 0.006(3) 0.004(3) 0.021(3)
C30 0.058(4) 0.038(4) 0.036(3) 0.000(3) 0.003(3) 0.020(3)
C31 0.032(3) 0.031(3) 0.047(4) 0.002(3) 0.009(3) 0.005(3)
C32 0.037(3) 0.032(3) 0.033(3) -0.004(3) -0.005(3) 0.012(3)
C33 0.053(4) 0.035(3) 0.030(3) 0.003(3) 0.009(3) 0.019(3)
C34 0.046(4) 0.047(4) 0.047(4) 0.017(3) 0.020(3) 0.019(3)
C35 0.049(4) 0.055(4) 0.026(3) 0.010(3) 0.006(3) 0.023(3)
C36 0.055(4) 0.074(5) 0.021(3) 0.016(3) 0.001(3) 0.032(4)
C37 0.069(5) 0.054(4) 0.038(4) 0.005(3) 0.011(3) 0.028(4)
C38 0.066(5) 0.063(5) 0.054(4) 0.028(4) 0.032(4) 0.034(4)
C39 0.031(3) 0.049(4) 0.045(4) 0.005(3) 0.012(3) 0.010(3)
C40 0.042(4) 0.031(3) 0.036(3) 0.004(3) 0.002(3) 0.011(3)
C41 0.047(4) 0.038(4) 0.037(3) 0.012(3) 0.006(3) 0.007(3)
C42 0.047(4) 0.036(3) 0.034(3) 0.002(3) 0.005(3) 0.006(3)
C43 0.045(4) 0.059(4) 0.023(3) 0.004(3) 0.005(3) 0.010(3)
C44 0.057(4) 0.052(4) 0.025(3) 0.009(3) -0.004(3) 0.015(3)
C45 0.076(5) 0.033(3) 0.043(4) 0.005(3) 0.002(4) 0.022(3)
C46 0.059(4) 0.054(4) 0.022(3) -0.003(3) -0.004(3) 0.024(3)
C47 0.037(4) 0.062(5) 0.039(4) -0.007(3) -0.010(3) 0.013(3)
C48 0.037(3) 0.041(4) 0.035(3) 0.000(3) 0.007(3) 0.013(3)
C49 0.029(3) 0.031(3) 0.045(4) -0.001(3) -0.003(3) 0.015(3)
C50 0.038(3) 0.028(3) 0.040(3) -0.005(3) 0.000(3) 0.015(3)
C51 0.022(3) 0.034(3) 0.030(3) 0.002(3) -0.001(2) 0.013(2)
C52 0.032(3) 0.031(3) 0.048(4) 0.003(3) 0.006(3) 0.015(3)
C53 0.032(3) 0.040(3) 0.035(3) 0.013(3) 0.007(3) 0.019(3)
C54 0.027(3) 0.028(3) 0.042(3) -0.008(3) -0.005(3) 0.011(2)
C55 0.024(3) 0.026(3) 0.029(3) 0.000(2) 0.003(2) 0.007(2)
C56 0.030(3) 0.038(3) 0.038(3) 0.012(3) 0.012(3) 0.019(3)
C57 0.027(3) 0.027(3) 0.038(3) -0.002(3) 0.003(3) 0.006(2)
C58 0.035(3) 0.023(3) 0.031(3) 0.007(2) 0.006(2) 0.012(2)
C59 0.029(3) 0.035(3) 0.031(3) 0.000(3) 0.003(2) 0.014(3)
C60 0.030(3) 0.035(3) 0.037(3) -0.005(3) -0.005(3) 0.021(3)
C61 0.043(4) 0.031(3) 0.041(3) -0.010(3) 0.002(3) 0.021(3)
C62 0.028(3) 0.040(3) 0.027(3) 0.000(3) 0.005(2) 0.015(3)
C63 0.063(5) 0.036(4) 0.040(4) 0.001(3) 0.003(3) 0.008(3)
C64 0.044(4) 0.035(4) 0.044(4) 0.001(3) -0.001(3) 0.005(3)
C65 0.033(3) 0.049(4) 0.054(4) -0.007(3) -0.001(3) 0.027(3)
C66 0.039(4) 0.037(4) 0.082(6) 0.008(4) 0.015(4) 0.017(3)
C67 0.030(3) 0.043(4) 0.057(4) -0.003(3) -0.001(3) 0.019(3)
C68 0.034(4) 0.022(3) 0.098(6) -0.017(4) -0.011(4) 0.007(3)
C69 0.041(4) 0.045(4) 0.065(5) -0.016(4) -0.004(4) 0.013(3)
C70 0.047(4) 0.042(4) 0.082(6) 0.005(4) 0.001(4) 0.018(3)
C71 0.038(4) 0.056(5) 0.093(6) 0.002(5) 0.016(4) 0.026(4)
C72 0.027(3) 0.071(5) 0.076(5) -0.011(4) -0.005(3) 0.028(3)
C73 0.051(4) 0.108(7) 0.032(4) -0.019(4) -0.001(3) 0.051(5)
C74 0.075(6) 0.081(6) 0.086(6) 0.010(5) 0.026(5) 0.050(5)
C75 0.058(5) 0.080(6) 0.023(3) 0.010(4) 0.006(3) 0.032(4)
C76 0.052(5) 0.119(8) 0.037(4) 0.007(4) 0.003(3) 0.039(5)
C77 0.053(5) 0.061(5) 0.052(5) -0.005(4) -0.003(4) 0.025(4)
C78 0.152(11) 0.131(10) 0.049(5) 0.011(6) 0.018(6) 0.081(9)
C79 0.032(4) 0.073(6) 0.107(7) -0.026(5) 0.006(4) 0.011(4)
C85 0.057(5) 0.045(4) 0.042(4) -0.005(4) -0.007(3) 0.014(4)
N5 0.088(6) 0.041(4) 0.085(5) -0.005(4) 0.000(4) 0.009(4)
C84 0.082(6) 0.069(5) 0.047(4) 0.005(4) 0.009(4) 0.030(5)
C83 0.131(10) 0.064(6) 0.057(6) -0.006(5) 0.018(6) 0.015(6)
C80 0.091(7) 0.050(5) 0.093(7) 0.025(5) 0.016(5) 0.028(5)
C82 0.155(12) 0.087(8) 0.068(6) 0.025(6) -0.036(7) 0.021(7)
C81 0.034(4) 0.051(5) 0.180(12) 0.057(6) -0.010(6) -0.006(4)
N4 0.40(3) 0.060(7) 0.119(10) -0.008(7) 0.093(12) -0.023(10)
N3 0.100(8) 0.098(7) 0.197(12) 0.059(8) -0.053(8) 0.002(6)
O1W 0.082(4) 0.061(4) 0.096(5) 0.003(3) 0.009(4) 0.017(3)

loop_
_atom_type_symbol
_atom_type_description
_atom_type_scat_dispersion_real
_atom_type_scat_dispersion_imag
_atom_type_scat_source
C C 0.0033 0.0016 'International Tables Vol C Tables 4.2.6.8 and 6.1.1.4'
H H 0.0000 0.0000 'International Tables Vol C Tables 4.2.6.8 and 6.1.1.4'
N N 0.0061 0.0033 'International Tables Vol C Tables 4.2.6.8 and 6.1.1.4'
O O 0.0106 0.0060 'International Tables Vol C Tables 4.2.6.8 and 6.1.1.4'
F F 0.0171 0.0103 'International Tables Vol C Tables 4.2.6.8 and 6.1.1.4'
P P 0.1023 0.0942 'International Tables Vol C Tables 4.2.6.8 and 6.1.1.4'
Cl Cl 0.1484 0.1585 'International Tables Vol C Tables 4.2.6.8 and 6.1.1.4'

loop_
_geom_angle_atom_site_label_1
_geom_angle_atom_site_label_2
_geom_angle_atom_site_label_3
_geom_angle
F1 P1 F6 90.8(4)
F1 P1 F2 177.2(4)
F6 P1 F2 88.8(4)
F1 P1 F5 89.8(3)
F6 P1 F5 179.3(4)
F2 P1 F5 90.6(3)
F1 P1 F3 92.8(4)
F6 P1 F3 89.6(3)
F2 P1 F3 90.0(3)
F5 P1 F3 90.6(3)
F1 P1 F4 88.1(3)
F6 P1 F4 90.8(3)
F2 P1 F4 89.1(3)
F5 P1 F4 89.0(3)
F3 P1 F4 179.0(3)
F9 P2 F7 93.0(4)
F9 P2 F8 91.0(4)
F7 P2 F8 176.0(4)
F9 P2 F12 90.6(3)
F7 P2 F12 87.5(3)
F8 P2 F12 92.5(3)
F9 P2 F10 91.3(3)
F7 P2 F10 91.5(3)
F8 P2 F10 88.3(4)
F12 P2 F10 177.9(3)
F9 P2 F11 179.3(4)
F7 P2 F11 86.4(4)
F8 P2 F11 89.6(4)
F12 P2 F11 89.7(3)
F10 P2 F11 88.3(3)
C1 O1 C17 114.6(4)
C18 O2 C19 112.7(5)
C20 O3 C21 112.7(5)
C22 O4 C23 112.6(5)
C49 O5 C24 116.7(5)
C7 O6 C25 115.7(4)
C27 O7 C26 111.3(5)
C28 O8 C29 114.8(5)
C31 O9 C30 109.5(4)
C55 O10 C32 117.6(4)
C8 O11 C33 117.0(4)
C35 O12 C34 110.6(5)
C36 O13 C37 114.5(5)
C38 O14 C39 112.5(5)
C56 O15 C40 116.4(4)
C14 O16 C41 114.7(5)
C42 O17 C43 111.7(5)
C44 O18 C45 112.7(5)
C46 O19 C47 112.4(5)
C62 O20 C48 116.3(5)
C68 N1 C67 118.9(6)
C68 N1 C70 121.1(6)
C67 N1 C70 119.8(6)
C75 N2 C76 116.2(8)
C75 N2 C78 125.5(8)
C76 N2 C78 118.3(9)
O1 C1 C2 127.8(6)
O1 C1 C14 115.5(5)
C2 C1 C14 116.6(6)
C1 C2 C3 123.8(6)
C1 C2 H2A 118.1
C3 C2 H2A 118.1
C2 C3 C12 119.4(6)
C2 C3 C4 123.1(6)
C12 C3 C4 117.5(5)
C5 C4 C3 122.1(5)
C5 C4 C15 118.8(5)
C3 C4 C15 119.0(5)
C4 C5 C6 121.8(5)
C4 C5 C10 119.2(5)
C6 C5 C10 118.8(5)
C7 C6 C5 121.4(5)
C7 C6 H6A 119.3
C5 C6 H6A 119.3
O6 C7 C6 125.7(5)
O6 C7 C8 114.9(5)
C6 C7 C8 119.3(5)
C9 C8 O11 124.7(5)
C9 C8 C7 121.7(5)
O11 C8 C7 113.6(5)
C8 C9 C10 120.9(5)
C8 C9 H9A 119.6
C10 C9 H9A 119.6
C11 C10 C9 122.0(5)
C11 C10 C5 120.5(5)
C9 C10 C5 117.4(5)
C10 C11 C12 119.4(5)
C10 C11 C16 121.7(5)
C12 C11 C16 118.9(5)
C11 C12 C3 121.3(5)
C11 C12 C13 121.9(5)
C3 C12 C13 116.7(5)
C14 C13 C12 122.1(6)
C14 C13 H13A 118.9
C12 C13 H13A 118.9
C13 C14 O16 125.4(6)
C13 C14 C1 121.2(5)
O16 C14 C1 113.3(5)
C4 C15 H15A 109.5
C4 C15 H15B 109.5
H15A C15 H15B 109.5
C4 C15 H15C 109.5
H15A C15 H15C 109.5
H15B C15 H15C 109.5
C11 C16 H16A 109.5
C11 C16 H16B 109.5
H16A C16 H16B 109.5
C11 C16 H16C 109.5
H16A C16 H16C 109.5
H16B C16 H16C 109.5
O1 C17 C18 105.7(5)
O1 C17 H17A 110.6
C18 C17 H17A 110.6
O1 C17 H17B 110.6
C18 C17 H17B 110.6
H17A C17 H17B 108.7
O2 C18 C17 108.9(5)
O2 C18 H18A 109.9
C17 C18 H18A 109.9
O2 C18 H18B 109.9
C17 C18 H18B 109.9
H18A C18 H18B 108.3
O2 C19 C20 108.6(6)
O2 C19 H19A 110.0
C20 C19 H19A 110.0
O2 C19 H19B 110.0
C20 C19 H19B 110.0
H19A C19 H19B 108.4
O3 C20 C19 108.6(6)
O3 C20 H20A 110.0
C19 C20 H20A 110.0
O3 C20 H20B 110.0
C19 C20 H20B 110.0
H20A C20 H20B 108.3
O3 C21 C22 108.2(6)
O3 C21 H21A 110.1
C22 C21 H21A 110.1
O3 C21 H21B 110.1
C22 C21 H21B 110.1
H21A C21 H21B 108.4
O4 C22 C21 109.5(6)
O4 C22 H22A 109.8
C21 C22 H22A 109.8
O4 C22 H22B 109.8
C21 C22 H22B 109.8
H22A C22 H22B 108.2
O4 C23 C24 109.4(5)
O4 C23 H23A 109.8
C24 C23 H23A 109.8
O4 C23 H23B 109.8
C24 C23 H23B 109.8
H23A C23 H23B 108.3
O5 C24 C23 105.6(5)
O5 C24 H24A 110.6
C23 C24 H24A 110.6
O5 C24 H24B 110.6
C23 C24 H24B 110.6
H24A C24 H24B 108.8
O6 C25 C26 106.7(5)
O6 C25 H25A 110.4
C26 C25 H25A 110.4
O6 C25 H25B 110.4
C26 C25 H25B 110.4
H25A C25 H25B 108.6
O7 C26 C25 113.0(5)
O7 C26 H26A 109.0
C25 C26 H26A 109.0
O7 C26 H26B 109.0
C25 C26 H26B 109.0
H26A C26 H26B 107.8
O7 C27 C28 110.3(5)
O7 C27 H27A 109.6
C28 C27 H27A 109.6
O7 C27 H27B 109.6
C28 C27 H27B 109.6
H27A C27 H27B 108.1
O8 C28 C27 115.3(5)
O8 C28 H28A 108.4
C27 C28 H28A 108.4
O8 C28 H28B 108.4
C27 C28 H28B 108.4
H28A C28 H28B 107.5
O8 C29 C30 110.5(5)
O8 C29 H29A 109.5
C30 C29 H29A 109.5
O8 C29 H29B 109.5
C30 C29 H29B 109.5
H29A C29 H29B 108.1
O9 C30 C29 110.8(5)
O9 C30 H30A 109.5
C29 C30 H30A 109.5
O9 C30 H30B 109.5
C29 C30 H30B 109.5
H30A C30 H30B 108.1
O9 C31 C32 109.8(5)
O9 C31 H31A 109.7
C32 C31 H31A 109.7
O9 C31 H31B 109.7
C32 C31 H31B 109.7
H31A C31 H31B 108.2
O10 C32 C31 109.0(5)
O10 C32 H32A 109.9
C31 C32 H32A 109.9
O10 C32 H32B 109.9
C31 C32 H32B 109.9
H32A C32 H32B 108.3
O11 C33 C34 108.3(5)
O11 C33 H33A 110.0
C34 C33 H33A 110.0
O11 C33 H33B 110.0
C34 C33 H33B 110.0
H33A C33 H33B 108.4
O12 C34 C33 108.6(5)
O12 C34 H34A 110.0
C33 C34 H34A 110.0
O12 C34 H34B 110.0
C33 C34 H34B 110.0
H34A C34 H34B 108.3
O12 C35 C36 108.8(5)
O12 C35 H35A 109.9
C36 C35 H35A 109.9
O12 C35 H35B 109.9
C36 C35 H35B 109.9
H35A C35 H35B 108.3
O13 C36 C35 111.1(5)
O13 C36 H36A 109.4
C35 C36 H36A 109.4
O13 C36 H36B 109.4
C35 C36 H36B 109.4
H36A C36 H36B 108.0
O13 C37 C38 109.6(6)
O13 C37 H37A 109.8
C38 C37 H37A 109.8
O13 C37 H37B 109.8
C38 C37 H37B 109.8
H37A C37 H37B 108.2
O14 C38 C37 108.7(6)
O14 C38 H38A 109.9
C37 C38 H38A 109.9
O14 C38 H38B 109.9
C37 C38 H38B 109.9
H38A C38 H38B 108.3
O14 C39 C40 109.2(5)
O14 C39 H39A 109.8
C40 C39 H39A 109.8
O14 C39 H39B 109.8
C40 C39 H39B 109.8
H39A C39 H39B 108.3
O15 C40 C39 109.1(5)
O15 C40 H40A 109.9
C39 C40 H40A 109.9
O15 C40 H40B 109.9
C39 C40 H40B 109.9
H40A C40 H40B 108.3
O16 C41 C42 109.1(5)
O16 C41 H41A 109.9
C42 C41 H41A 109.9
O16 C41 H41B 109.9
C42 C41 H41B 109.9
H41A C41 H41B 108.3
O17 C42 C41 108.5(5)
O17 C42 H42A 110.0
C41 C42 H42A 110.0
O17 C42 H42B 110.0
C41 C42 H42B 110.0
H42A C42 H42B 108.4
O17 C43 C44 109.7(5)
O17 C43 H43A 109.7
C44 C43 H43A 109.7
O17 C43 H43B 109.7
C44 C43 H43B 109.7
H43A C43 H43B 108.2
O18 C44 C43 108.0(5)
O18 C44 H44A 110.1
C43 C44 H44A 110.1
O18 C44 H44B 110.1
C43 C44 H44B 110.1
H44A C44 H44B 108.4
O18 C45 C46 108.5(5)
O18 C45 H45A 110.0
C46 C45 H45A 110.0
O18 C45 H45B 110.0
C46 C45 H45B 110.0
H45A C45 H45B 108.4
O19 C46 C45 108.7(5)
O19 C46 H46A 110.0
C45 C46 H46A 110.0
O19 C46 H46B 110.0
C45 C46 H46B 110.0
H46A C46 H46B 108.3
O19 C47 C48 109.5(5)
O19 C47 H47A 109.8
C48 C47 H47A 109.8
O19 C47 H47B 109.8
C48 C47 H47B 109.8
H47A C47 H47B 108.2
O20 C48 C47 108.2(5)
O20 C48 H48A 110.1
C47 C48 H48A 110.1
O20 C48 H48B 110.1
C47 C48 H48B 110.1
H48A C48 H48B 108.4
O5 C49 C50 128.5(6)
O5 C49 C62 114.0(5)
C50 C49 C62 117.5(6)
C49 C50 C51 123.8(6)
C49 C50 H50A 118.1
C51 C50 H50A 118.1
C52 C51 C50 122.2(5)
C52 C51 C60 120.8(5)
C50 C51 C60 117.0(5)
C51 C52 C53 119.2(5)
C51 C52 C63 121.1(6)
C53 C52 C63 119.6(6)
C58 C53 C52 119.9(5)
C58 C53 C54 118.8(5)
C52 C53 C54 121.1(5)
C55 C54 C53 122.5(5)
C55 C54 H54A 118.7
C53 C54 H54A 118.7
C54 C55 O10 126.0(5)
C54 C55 C56 118.5(5)
O10 C55 C56 115.4(5)
C57 C56 O15 125.8(5)
C57 C56 C55 120.8(5)
O15 C56 C55 113.2(5)
C56 C57 C58 121.6(5)
C56 C57 H57A 119.2
C58 C57 H57A 119.2
C59 C58 C53 122.4(5)
C59 C58 C57 120.3(5)
C53 C58 C57 117.3(5)
C58 C59 C60 117.9(5)
C58 C59 C64 120.9(5)
C60 C59 C64 121.1(5)
C61 C60 C59 121.2(5)
C61 C60 C51 119.0(6)
C59 C60 C51 119.8(5)
C62 C61 C60 121.2(6)
C62 C61 H61A 119.4
C60 C61 H61A 119.4
C61 C62 O20 125.1(5)
C61 C62 C49 121.4(5)
O20 C62 C49 113.3(5)
C52 C63 H63A 109.5
C52 C63 H63B 109.5
H63A C63 H63B 109.5
C52 C63 H63C 109.5
H63A C63 H63C 109.5
H63B C63 H63C 109.5
C59 C64 H64A 109.5
C59 C64 H64B 109.5
H64A C64 H64B 109.5
C59 C64 H64C 109.5
H64A C64 H64C 109.5
H64B C64 H64C 109.5
C66 C65 C71 122.7(7)
C66 C65 C69 117.0(7)
C71 C65 C69 120.3(7)
C65 C66 C67 123.4(7)
C65 C66 H66A 118.3
C67 C66 H66A 118.3
N1 C67 C66 118.8(6)
N1 C67 H67A 120.6
C66 C67 H67A 120.6
N1 C68 C69 123.1(7)
N1 C68 H68A 118.5
C69 C68 H68A 118.5
C68 C69 C65 118.8(7)
C68 C69 H69A 120.6
C65 C69 H69A 120.6
N1 C70 H70A 109.5
N1 C70 H70B 109.5
H70A C70 H70B 109.5
N1 C70 H70C 109.5
H70A C70 H70C 109.5
H70B C70 H70C 109.5
C72 C71 C65 128.7(8)
C72 C71 H71A 115.7
C65 C71 H71A 115.7
C71 C72 C73 124.8(8)
C71 C72 H72A 117.6
C73 C72 H72A 117.6
C77 C73 C74 115.8(8)
C77 C73 C72 126.4(7)
C74 C73 C72 117.8(8)
C75 C74 C73 115.8(9)
C75 C74 H74A 122.1
C73 C74 H74A 122.1
N2 C75 C74 128.1(8)
N2 C75 H75A 115.9
C74 C75 H75A 115.9
N2 C76 C77 124.2(9)
N2 C76 H76A 117.9
C77 C76 H76A 117.9
C73 C77 C76 119.6(8)
C73 C77 H77A 120.2
C76 C77 H77A 120.2
N2 C78 H78A 109.5
N2 C78 H78B 109.5
H78A C78 H78B 109.5
N2 C78 H78C 109.5
H78A C78 H78C 109.5
H78B C78 H78C 109.5
Cl1 C79 Cl2 111.6(6)
Cl1 C79 Cl3 111.5(5)
Cl2 C79 Cl3 109.6(5)
Cl1 C79 H79A 108.0
Cl2 C79 H79A 108.0
Cl3 C79 H79A 108.0
N5 C85 C84 175.4(8)
C85 C84 H84A 109.5
C85 C84 H84B 109.5
H84A C84 H84B 109.5
C85 C84 H84C 109.5
H84A C84 H84C 109.5
H84B C84 H84C 109.5
N4 C83 C82 176.2(19)
C81 C80 H80A 109.5
C81 C80 H80B 109.5
H80A C80 H80B 109.5
C81 C80 H80C 109.5
H80A C80 H80C 109.5
H80B C80 H80C 109.5
C83 C82 H82A 109.5
C83 C82 H82B 109.5
H82A C82 H82B 109.5
C83 C82 H82C 109.5
H82A C82 H82C 109.5
H82B C82 H82C 109.5
N3 C81 C80 179.0(16)
H1WA O1W H1WB 137.0

loop_
_geom_bond_atom_site_label_1
_geom_bond_atom_site_label_2
_geom_bond_distance
Cl1 C79 1.728(9)
Cl2 C79 1.769(9)
Cl3 C79 1.778(11)
P1 F1 1.558(5)
P1 F6 1.570(5)
P1 F2 1.581(5)
P1 F5 1.588(5)
P1 F3 1.588(5)
P1 F4 1.597(5)
P2 F9 1.549(5)
P2 F7 1.567(5)
P2 F8 1.572(6)
P2 F12 1.590(4)
P2 F10 1.591(5)
P2 F11 1.598(5)
O1 C1 1.354(7)
O1 C17 1.423(7)
O2 C18 1.418(7)
O2 C19 1.426(8)
O3 C20 1.387(9)
O3 C21 1.423(8)
O4 C22 1.408(8)
O4 C23 1.418(8)
O5 C49 1.332(8)
O5 C24 1.454(7)
O6 C7 1.359(7)
O6 C25 1.465(7)
O7 C27 1.419(8)
O7 C26 1.429(8)
O8 C28 1.379(7)
O8 C29 1.423(8)
O9 C31 1.416(7)
O9 C30 1.446(7)
O10 C55 1.352(6)
O10 C32 1.424(7)
O11 C8 1.391(7)
O11 C33 1.415(7)
O12 C35 1.421(7)
O12 C34 1.431(7)
O13 C36 1.417(7)
O13 C37 1.427(8)
O14 C38 1.402(7)
O14 C39 1.412(7)
O15 C56 1.382(7)
O15 C40 1.435(7)
O16 C14 1.402(7)
O16 C41 1.428(7)
O17 C42 1.431(8)
O17 C43 1.434(7)
O18 C44 1.396(8)
O18 C45 1.426(8)
O19 C46 1.416(7)
O19 C47 1.423(8)
O20 C62 1.395(7)
O20 C48 1.421(7)
N1 C68 1.351(9)
N1 C67 1.376(8)
N1 C70 1.452(10)
N2 C75 1.244(10)
N2 C76 1.326(10)
N2 C78 1.468(12)
C1 C2 1.356(8)
C1 C14 1.461(9)
C2 C3 1.384(9)
C2 H2A 0.9500
C3 C12 1.430(8)
C3 C4 1.443(9)
C4 C5 1.384(8)
C4 C15 1.549(8)
C5 C6 1.412(8)
C5 C10 1.451(8)
C6 C7 1.369(8)
C6 H6A 0.9500
C7 C8 1.431(8)
C8 C9 1.333(8)
C9 C10 1.449(8)
C9 H9A 0.9500
C10 C11 1.405(8)
C11 C12 1.427(8)
C11 C16 1.506(8)
C12 C13 1.433(8)
C13 C14 1.322(9)
C13 H13A 0.9500
C15 H15A 0.9800
C15 H15B 0.9800
C15 H15C 0.9800
C16 H16A 0.9800
C16 H16B 0.9800
C16 H16C 0.9800
C17 C18 1.537(8)
C17 H17A 0.9900
C17 H17B 0.9900
C18 H18A 0.9900
C18 H18B 0.9900
C19 C20 1.468(11)
C19 H19A 0.9900
C19 H19B 0.9900
C20 H20A 0.9900
C20 H20B 0.9900
C21 C22 1.459(10)
C21 H21A 0.9900
C21 H21B 0.9900
C22 H22A 0.9900
C22 H22B 0.9900
C23 C24 1.500(9)
C23 H23A 0.9900
C23 H23B 0.9900
C24 H24A 0.9900
C24 H24B 0.9900
C25 C26 1.527(9)
C25 H25A 0.9900
C25 H25B 0.9900
C26 H26A 0.9900
C26 H26B 0.9900
C27 C28 1.500(9)
C27 H27A 0.9900
C27 H27B 0.9900
C28 H28A 0.9900
C28 H28B 0.9900
C29 C30 1.500(9)
C29 H29A 0.9900
C29 H29B 0.9900
C30 H30A 0.9900
C30 H30B 0.9900
C31 C32 1.516(8)
C31 H31A 0.9900
C31 H31B 0.9900
C32 H32A 0.9900
C32 H32B 0.9900
C33 C34 1.530(8)
C33 H33A 0.9900
C33 H33B 0.9900
C34 H34A 0.9900
C34 H34B 0.9900
C35 C36 1.485(9)
C35 H35A 0.9900
C35 H35B 0.9900
C36 H36A 0.9900
C36 H36B 0.9900
C37 C38 1.473(10)
C37 H37A 0.9900
C37 H37B 0.9900
C38 H38A 0.9900
C38 H38B 0.9900
C39 C40 1.472(8)
C39 H39A 0.9900
C39 H39B 0.9900
C40 H40A 0.9900
C40 H40B 0.9900
C41 C42 1.472(8)
C41 H41A 0.9900
C41 H41B 0.9900
C42 H42A 0.9900
C42 H42B 0.9900
C43 C44 1.505(9)
C43 H43A 0.9900
C43 H43B 0.9900
C44 H44A 0.9900
C44 H44B 0.9900
C45 C46 1.493(10)
C45 H45A 0.9900
C45 H45B 0.9900
C46 H46A 0.9900
C46 H46B 0.9900
C47 C48 1.496(9)
C47 H47A 0.9900
C47 H47B 0.9900
C48 H48A 0.9900
C48 H48B 0.9900
C49 C50 1.363(8)
C49 C62 1.454(8)
C50 C51 1.417(8)
C50 H50A 0.9500
C51 C52 1.404(8)
C51 C60 1.450(8)
C52 C53 1.428(8)
C52 C63 1.508(9)
C53 C58 1.422(8)
C53 C54 1.444(8)
C54 C55 1.351(8)
C54 H54A 0.9500
C55 C56 1.447(8)
C56 C57 1.354(8)
C57 C58 1.456(8)
C57 H57A 0.9500
C58 C59 1.402(8)
C59 C60 1.443(9)
C59 C64 1.502(8)
C60 C61 1.426(8)
C61 C62 1.341(9)
C61 H61A 0.9500
C63 H63A 0.9800
C63 H63B 0.9800
C63 H63C 0.9800
C64 H64A 0.9800
C64 H64B 0.9800
C64 H64C 0.9800
C65 C66 1.376(10)
C65 C71 1.402(11)
C65 C69 1.404(10)
C66 C67 1.389(10)
C66 H66A 0.9500
C67 H67A 0.9500
C68 C69 1.394(11)
C68 H68A 0.9500
C69 H69A 0.9500
C70 H70A 0.9800
C70 H70B 0.9800
C70 H70C 0.9800
C71 C72 1.363(10)
C71 H71A 0.9500
C72 C73 1.519(11)
C72 H72A 0.9500
C73 C77 1.331(12)
C73 C74 1.489(12)
C74 C75 1.342(11)
C74 H74A 0.9500
C75 H75A 0.9500
C76 C77 1.378(11)
C76 H76A 0.9500
C77 H77A 0.9500
C78 H78A 0.9800
C78 H78B 0.9800
C78 H78C 0.9800
C79 H79A 1.0000
C85 N5 1.129(10)
C85 C84 1.415(11)
C84 H84A 0.9800
C84 H84B 0.9800
C84 H84C 0.9800
C83 N4 1.057(13)
C83 C82 1.469(15)
C80 C81 1.464(13)
C80 H80A 0.9800
C80 H80B 0.9800
C80 H80C 0.9800
C82 H82A 0.9800
C82 H82B 0.9800
C82 H82C 0.9800
C81 N3 1.125(13)
O1W H1WA 0.8384
O1W H1WB 0.8411

loop_
_geom_hbond_atom_site_label_D
_geom_hbond_atom_site_label_H
_geom_hbond_atom_site_label_A
_geom_hbond_distance_DH
_geom_hbond_distance_HA
_geom_hbond_distance_DA
_geom_hbond_angle_DHA
O1W H1WA O2 0.84 2.09 2.930(8) 179.7
O1W H1WB O17 0.84 2.12 2.961(8) 179.5

loop_
_geom_torsion_atom_site_label_1
_geom_torsion_atom_site_label_2
_geom_torsion_atom_site_label_3
_geom_torsion_atom_site_label_4
_geom_torsion
C17 O1 C1 C2 1.0(8)
C17 O1 C1 C14 178.6(5)
O1 C1 C2 C3 178.0(5)
C14 C1 C2 C3 0.4(8)
C1 C2 C3 C12 0.2(9)
C1 C2 C3 C4 -177.6(5)
C2 C3 C4 C5 179.7(5)
C12 C3 C4 C5 1.9(8)
C2 C3 C4 C15 -3.9(9)
C12 C3 C4 C15 178.3(5)
C3 C4 C5 C6 -176.5(5)
C15 C4 C5 C6 7.1(8)
C3 C4 C5 C10 -0.3(8)
C15 C4 C5 C10 -176.7(5)
C4 C5 C6 C7 -179.3(5)
C10 C5 C6 C7 4.4(8)
C25 O6 C7 C6 5.0(8)
C25 O6 C7 C8 -173.1(5)
C5 C6 C7 O6 -176.4(5)
C5 C6 C7 C8 1.6(8)
C33 O11 C8 C9 -3.8(8)
C33 O11 C8 C7 175.0(5)
O6 C7 C8 C9 173.7(5)
C6 C7 C8 C9 -4.5(8)
O6 C7 C8 O11 -5.2(7)
C6 C7 C8 O11 176.6(5)
O11 C8 C9 C10 179.9(5)
C7 C8 C9 C10 1.1(8)
C8 C9 C10 C11 -178.7(5)
C8 C9 C10 C5 4.9(8)
C4 C5 C10 C11 -0.3(8)
C6 C5 C10 C11 176.0(5)
C4 C5 C10 C9 176.1(5)
C6 C5 C10 C9 -7.6(8)
C9 C10 C11 C12 -176.9(5)
C5 C10 C11 C12 -0.6(8)
C9 C10 C11 C16 5.2(8)
C5 C10 C11 C16 -178.5(5)
C10 C11 C12 C3 2.3(8)
C16 C11 C12 C3 -179.7(5)
C10 C11 C12 C13 -179.3(5)
C16 C11 C12 C13 -1.3(9)
C2 C3 C12 C11 179.3(5)
C4 C3 C12 C11 -2.9(8)
C2 C3 C12 C13 0.8(8)
C4 C3 C12 C13 178.6(5)
C11 C12 C13 C14 179.1(6)
C3 C12 C13 C14 -2.4(9)
C12 C13 C14 O16 -179.2(5)
C12 C13 C14 C1 3.1(9)
C41 O16 C14 C13 3.0(8)
C41 O16 C14 C1 -179.1(5)
O1 C1 C14 C13 -180.0(5)
C2 C1 C14 C13 -2.0(8)
O1 C1 C14 O16 2.1(7)
C2 C1 C14 O16 -180.0(5)
C1 O1 C17 C18 -173.8(5)
C19 O2 C18 C17 -175.6(5)
O1 C17 C18 O2 -63.9(6)
C18 O2 C19 C20 -176.2(6)
C21 O3 C20 C19 178.2(6)
O2 C19 C20 O3 -65.9(8)
C20 O3 C21 C22 179.7(6)
C23 O4 C22 C21 173.3(6)
O3 C21 C22 O4 67.5(8)
C22 O4 C23 C24 172.8(6)
C49 O5 C24 C23 179.6(5)
O4 C23 C24 O5 66.7(7)
C7 O6 C25 C26 165.7(5)
C27 O7 C26 C25 -88.0(6)
O6 C25 C26 O7 74.6(6)
C26 O7 C27 C28 179.2(5)
C29 O8 C28 C27 88.6(7)
O7 C27 C28 O8 -70.9(7)
C28 O8 C29 C30 169.1(5)
C31 O9 C30 C29 174.5(5)
O8 C29 C30 O9 71.7(7)
C30 O9 C31 C32 -177.0(5)
C55 O10 C32 C31 177.2(5)
O9 C31 C32 O10 -76.2(6)
C8 O11 C33 C34 -177.0(5)
C35 O12 C34 C33 179.7(5)
O11 C33 C34 O12 -68.6(7)
C34 O12 C35 C36 -170.1(5)
C37 O13 C36 C35 173.9(6)
O12 C35 C36 O13 -66.2(7)
C36 O13 C37 C38 -171.1(6)
C39 O14 C38 C37 176.9(6)
O13 C37 C38 O14 62.1(8)
C38 O14 C39 C40 -178.2(5)
C56 O15 C40 C39 168.7(5)
O14 C39 C40 O15 60.9(7)
C14 O16 C41 C42 177.1(5)
C43 O17 C42 C41 174.4(5)
O16 C41 C42 O17 62.8(7)
C42 O17 C43 C44 167.4(5)
C45 O18 C44 C43 -180.0(5)
O17 C43 C44 O18 73.0(6)
C44 O18 C45 C46 177.1(5)
C47 O19 C46 C45 -174.5(6)
O18 C45 C46 O19 -66.2(7)
C46 O19 C47 C48 -174.2(5)
C62 O20 C48 C47 179.7(5)
O19 C47 C48 O20 -62.0(7)
C24 O5 C49 C50 -1.1(9)
C24 O5 C49 C62 178.1(5)
O5 C49 C50 C51 178.4(6)
C62 C49 C50 C51 -0.8(9)
C49 C50 C51 C52 -179.1(6)
C49 C50 C51 C60 2.5(8)
C50 C51 C52 C53 -177.9(5)
C60 C51 C52 C53 0.5(8)
C50 C51 C52 C63 -0.5(9)
C60 C51 C52 C63 177.9(6)
C51 C52 C53 C58 -1.7(8)
C63 C52 C53 C58 -179.1(6)
C51 C52 C53 C54 -177.1(5)
C63 C52 C53 C54 5.4(9)
C58 C53 C54 C55 2.5(8)
C52 C53 C54 C55 178.0(5)
C53 C54 C55 O10 -176.7(5)
C53 C54 C55 C56 3.7(8)
C32 O10 C55 C54 -3.3(8)
C32 O10 C55 C56 176.4(5)
C40 O15 C56 C57 4.5(8)
C40 O15 C56 C55 179.4(5)
C54 C55 C56 C57 -7.2(8)
O10 C55 C56 C57 173.2(5)
C54 C55 C56 O15 177.6(5)
O10 C55 C56 O15 -2.0(7)
O15 C56 C57 C58 178.9(5)
C55 C56 C57 C58 4.4(8)
C52 C53 C58 C59 1.6(8)
C54 C53 C58 C59 177.1(5)
C52 C53 C58 C57 179.2(5)
C54 C53 C58 C57 -5.2(8)
C56 C57 C58 C59 179.6(5)
C56 C57 C58 C53 1.9(8)
C53 C58 C59 C60 -0.1(8)
C57 C58 C59 C60 -177.7(5)
C53 C58 C59 C64 178.5(5)
C57 C58 C59 C64 0.9(8)
C58 C59 C60 C61 -179.9(5)
C64 C59 C60 C61 1.5(8)
C58 C59 C60 C51 -1.1(8)
C64 C59 C60 C51 -179.7(5)
C52 C51 C60 C61 179.7(5)
C50 C51 C60 C61 -1.8(8)
C52 C51 C60 C59 0.9(8)
C50 C51 C60 C59 179.4(5)
C59 C60 C61 C62 178.2(5)
C51 C60 C61 C62 -0.5(8)
C60 C61 C62 O20 178.4(5)
C60 C61 C62 C49 2.4(9)
C48 O20 C62 C61 -3.0(8)
C48 O20 C62 C49 173.3(5)
O5 C49 C62 C61 179.0(5)
C50 C49 C62 C61 -1.7(8)
O5 C49 C62 O20 2.5(7)
C50 C49 C62 O20 -178.2(5)
C71 C65 C66 C67 -178.0(6)
C69 C65 C66 C67 1.7(9)
C68 N1 C67 C66 -0.1(8)
C70 N1 C67 C66 176.5(6)
C65 C66 C67 N1 -1.0(9)
C67 N1 C68 C69 0.2(9)
C70 N1 C68 C69 -176.3(6)
N1 C68 C69 C65 0.6(10)
C66 C65 C69 C68 -1.5(9)
C71 C65 C69 C68 178.3(6)
C66 C65 C71 C72 -179.3(6)
C69 C65 C71 C72 0.9(10)
C65 C71 C72 C73 -179.0(6)
C71 C72 C73 C77 5.0(11)
C71 C72 C73 C74 -176.9(7)
C77 C73 C74 C75 -0.7(10)
C72 C73 C74 C75 -179.0(6)
C76 N2 C75 C74 -4.9(13)
C78 N2 C75 C74 176.9(9)
C73 C74 C75 N2 2.3(13)
C75 N2 C76 C77 6.2(12)
C78 N2 C76 C77 -175.4(8)
C74 C73 C77 C76 2.1(10)
C72 C73 C77 C76 -179.8(6)
N2 C76 C77 C73 -5.1(12)

loop_
_platon_squeeze_void_nr
_platon_squeeze_void_average_x
_platon_squeeze_void_average_y
_platon_squeeze_void_average_z
_platon_squeeze_void_volume
_platon_squeeze_void_count_electrons
_platon_squeeze_void_content
1 0.106 0.175 0.999 183 61 ' '
